data_7709415
loop_
_publ_author_name
'Schmer, Alexander'
'Garc\'ia Alcaraz, Antonio'
'Kyri, Andreas Wolfgang'
'Schnakenburg, Gregor'
'Espinosa Ferao, Arturo'
'Streubel, Rainer'

_publ_section_title
;
 Synthesis of azadiphosphiridine complexes. Theoretical studies on ring
 formation, the P-to-P' metal shift and the resulting nitrogen geometry.
;
_journal_issue 8
_journal_name_full 'Dalton transactions (Cambridge, England : 2003)'
_journal_page_first 3275
_journal_page_last 3279
_journal_paper_doi 10.1039/d1dt04252a
_journal_volume 51
_journal_year 2022
_chemical_formula_moiety 'C33 H36 N2 O5 P2 W'
_chemical_formula_sum 'C33 H36 N2 O5 P2 W'
_chemical_formula_weight 786.43
_chemical_name_systematic AS-241
_space_group_crystal_system triclinic
_space_group_IT_number 2
_space_group_name_Hall '-P 1'
_space_group_name_H-M_alt 'P -1'
_atom_sites_solution_hydrogens geom
_atom_sites_solution_primary dual
_audit_creation_date 2018-03-20
_audit_creation_method
;
Olex2 1.2
(compiled 2017.03.02 svn.r3394 for OlexSys, GUI svn.r5324)
;
_audit_update_record
;
2021-06-23 deposited with the CCDC.	2022-02-03 downloaded from the CCDC.
;
_cell_angle_alpha 100.746(4)
_cell_angle_beta 90.409(3)
_cell_angle_gamma 97.893(4)
_cell_formula_units_Z 4
_cell_length_a 10.5675(6)
_cell_length_b 16.9702(11)
_cell_length_c 18.6599(10)
_cell_measurement_reflns_used 9895
_cell_measurement_temperature 100
_cell_measurement_theta_max 27.94
_cell_measurement_theta_min 2.27
_cell_volume 3254.7(3)
_computing_cell_refinement 'SAINT v8.34A (Bruker, 2013)'
_computing_data_reduction 'SAINT v8.34A (Bruker, 2013)'
_computing_molecular_graphics 'Olex2 (Dolomanov et al., 2009)'
_computing_publication_material 'Olex2 (Dolomanov et al., 2009)'
_computing_structure_refinement 'XL (Sheldrick, 2008)'
_computing_structure_solution 'XT (Sheldrick, 2015)'
_diffrn_ambient_temperature 100
_diffrn_detector_area_resol_mean 8
_diffrn_measured_fraction_theta_full 0.997
_diffrn_measured_fraction_theta_max 0.998
_diffrn_measurement_device_type 'Bruker X8-KappaApexII'
_diffrn_measurement_method 'fine slicing \w and \f scans'
_diffrn_radiation_monochromator graphite
_diffrn_radiation_type MoK\a
_diffrn_radiation_wavelength 0.71073
_diffrn_reflns_av_R_equivalents 0.0979
_diffrn_reflns_av_unetI/netI 0.0590
_diffrn_reflns_Laue_measured_fraction_full 0.997
_diffrn_reflns_Laue_measured_fraction_max 0.998
_diffrn_reflns_limit_h_max 13
_diffrn_reflns_limit_h_min -13
_diffrn_reflns_limit_k_max 22
_diffrn_reflns_limit_k_min -22
_diffrn_reflns_limit_l_max 24
_diffrn_reflns_limit_l_min -24
_diffrn_reflns_number 139084
_diffrn_reflns_point_group_measured_fraction_full 0.997
_diffrn_reflns_point_group_measured_fraction_max 0.998
_diffrn_reflns_theta_full 25.242
_diffrn_reflns_theta_max 27.999
_diffrn_reflns_theta_min 1.810
_diffrn_source 'sealed tube'
_diffrn_standards_number 0
_exptl_absorpt_coefficient_mu 3.690
_exptl_absorpt_correction_T_max 0.7461
_exptl_absorpt_correction_T_min 0.6152
_exptl_absorpt_correction_type empirical
_exptl_absorpt_process_details
'SADABS-2014/5 (Bruker,2014/5) was used for absorption correction. wR2(int) was 0.1036 before and 0.0743 after correction. The Ratio of minimum to maximum transmission is 0.8246. The \l/2 correction factor is 0.00150.'
_exptl_crystal_colour 'clear light yellow'
_exptl_crystal_colour_lustre clear
_exptl_crystal_colour_modifier light
_exptl_crystal_colour_primary yellow
_exptl_crystal_density_diffrn 1.605
_exptl_crystal_description plate
_exptl_crystal_F_000 1568
_exptl_crystal_size_max 0.09
_exptl_crystal_size_mid 0.09
_exptl_crystal_size_min 0.04
_refine_diff_density_max 1.312
_refine_diff_density_min -1.521
_refine_diff_density_rms 0.140
_refine_ls_extinction_method none
_refine_ls_goodness_of_fit_ref 1.027
_refine_ls_hydrogen_treatment constr
_refine_ls_matrix_type full
_refine_ls_number_parameters 787
_refine_ls_number_reflns 15651
_refine_ls_number_restraints 0
_refine_ls_restrained_S_all 1.027
_refine_ls_R_factor_all 0.0584
_refine_ls_R_factor_gt 0.0352
_refine_ls_shift/su_max 0.002
_refine_ls_shift/su_mean 0.000
_refine_ls_structure_factor_coef Fsqd
_refine_ls_weighting_details 'w=1/[\s^2^(Fo^2^)+(0.0207P)^2^+4.7752P] where P=(Fo^2^+2Fc^2^)/3'
_refine_ls_weighting_scheme calc
_refine_ls_wR_factor_gt 0.0668
_refine_ls_wR_factor_ref 0.0749
_reflns_Friedel_coverage 0.000
_reflns_number_gt 11791
_reflns_number_total 15651
_reflns_threshold_expression 'I > 2\s(I)'
_cod_data_source_file d1dt04252a2.cif
_cod_data_source_block 5575f
_cod_depositor_comments 'Adding full bibliography for 7709415--7709416.cif.'
_cod_database_code 7709415
_shelx_shelxl_version_number 2014/7
_shelx_space_group_comment
;
The symmetry employed for this shelxl refinement is uniquely defined
by the following loop, which should always be used as a source of
symmetry information in preference to the above space-group names.
They are only intended as comments.
;
_shelx_estimated_absorpt_t_max 0.866
_shelx_estimated_absorpt_t_min 0.732
_olex2_refinement_description
;
1. Fixed Uiso
 At 1.2 times of:
  All C(H) groups
 At 1.5 times of:
  All C(H,H,H) groups
2.a Ternary CH refined with riding coordinates:
 C20(H20), C23(H23), C26(H26), C20'(H20'), C23'(H23'), C26'(H26')
2.b Aromatic/amide H refined with riding coordinates:
 C3(H3), C4(H4), C5(H5), C6(H6), C7(H7), C9(H9), C10(H10), C11(H11), C12(H12),
 C13(H13), C15(H15), C16(H16), C17(H17), C18(H18), C19(H19), C3'(H3'), C4'(H4'),
  C5'(H5'), C6'(H6'), C7'(H7'), C9'(H9'), C10'(H10'), C11'(H11'), C12'(H12'),
 C13'(H13'), C15'(H15'), C16'(H16'), C17'(H17'), C18'(H18'), C19'(H19')
2.c Idealised Me refined as rotating group:
 C21(H21A,H21B,H21C), C22(H22A,H22B,H22C), C24(H24A,H24B,H24C), C25(H25A,H25B,
 H25C), C27(H27A,H27B,H27C), C28(H28A,H28B,H28C), C21'(H21D,H21E,H21F),
 C22'(H22D,H22E,H22F), C24'(H24D,H24E,H24F), C25'(H25D,H25E,H25F), C27'(H27D,
 H27E,H27F), C28'(H28D,H28E,H28F)
;
_olex2_submission_special_instructions 'No special instructions were received'

loop_
_space_group_symop_operation_xyz
'x, y, z'
'-x, -y, -z'

loop_
_atom_site_label
_atom_site_type_symbol
_atom_site_fract_x
_atom_site_fract_y
_atom_site_fract_z
_atom_site_U_iso_or_equiv
_atom_site_adp_type
_atom_site_occupancy
_atom_site_site_symmetry_order
_atom_site_calc_flag
_atom_site_refinement_flags_posn
_atom_site_refinement_flags_adp
_atom_site_refinement_flags_occupancy
_atom_site_disorder_assembly
_atom_site_disorder_group
W W 0.67063(2) 0.67577(2) 0.97937(2) 0.01861(5) Uani 1 1 d . . . . .
P1 P 0.88248(10) 0.74255(7) 0.93202(6) 0.0180(2) Uani 1 1 d . . . . .
P2 P 1.07865(10) 0.78127(7) 0.98946(6) 0.0207(2) Uani 1 1 d . . . . .
O1 O 0.4299(3) 0.5956(2) 1.04955(17) 0.0347(8) Uani 1 1 d . . . . .
O2 O 0.5824(4) 0.5369(2) 0.84218(19) 0.0480(10) Uani 1 1 d . . . . .
O3 O 0.4753(3) 0.7746(2) 0.91671(18) 0.0334(8) Uani 1 1 d . . . . .
O4 O 0.7115(3) 0.8192(2) 1.11685(17) 0.0367(8) Uani 1 1 d . . . . .
O5 O 0.7917(3) 0.5414(2) 1.0435(2) 0.0498(10) Uani 1 1 d . . . . .
N1 N 1.0166(3) 0.6972(2) 0.92901(17) 0.0213(8) Uani 1 1 d . . . . .
N2 N 1.0997(3) 0.7535(2) 1.06953(18) 0.0226(8) Uani 1 1 d . . . . .
C1 C 0.8801(4) 0.8014(2) 0.8505(2) 0.0159(8) Uani 1 1 d . . . . .
C2 C 0.8451(4) 0.7397(2) 0.7792(2) 0.0171(8) Uani 1 1 d . . . . .
C3 C 0.9233(4) 0.7318(3) 0.7190(2) 0.0241(10) Uani 1 1 d . . . . .
H3 H 1.0030 0.7659 0.7212 0.029 Uiso 1 1 calc R . . . .
C4 C 0.8870(5) 0.6753(3) 0.6561(2) 0.0310(11) Uani 1 1 d . . . . .
H4 H 0.9426 0.6708 0.6162 0.037 Uiso 1 1 calc R . . . .
C5 C 0.7725(5) 0.6260(3) 0.6507(2) 0.0278(10) Uani 1 1 d . . . . .
H5 H 0.7488 0.5868 0.6076 0.033 Uiso 1 1 calc R . . . .
C6 C 0.6917(4) 0.6340(3) 0.7086(2) 0.0286(10) Uani 1 1 d . . . . .
H6 H 0.6112 0.6006 0.7053 0.034 Uiso 1 1 calc R . . . .
C7 C 0.7281(4) 0.6904(3) 0.7713(2) 0.0234(10) Uani 1 1 d . . . . .
H7 H 0.6708 0.6956 0.8104 0.028 Uiso 1 1 calc R . . . .
C8 C 1.0103(4) 0.8533(3) 0.8469(2) 0.0197(9) Uani 1 1 d . . . . .
C9 C 1.0208(4) 0.9367(3) 0.8538(2) 0.0251(10) Uani 1 1 d . . . . .
H9 H 0.9462 0.9622 0.8621 0.030 Uiso 1 1 calc R . . . .
C10 C 1.1372(4) 0.9839(3) 0.8490(2) 0.0315(11) Uani 1 1 d . . . . .
H10 H 1.1409 1.0409 0.8536 0.038 Uiso 1 1 calc R . . . .
C11 C 1.2478(4) 0.9491(3) 0.8375(2) 0.0296(11) Uani 1 1 d . . . . .
H11 H 1.3278 0.9816 0.8351 0.036 Uiso 1 1 calc R . . . .
C12 C 1.2399(4) 0.8662(3) 0.8296(2) 0.0304(11) Uani 1 1 d . . . . .
H12 H 1.3149 0.8411 0.8214 0.036 Uiso 1 1 calc R . . . .
C13 C 1.1232(4) 0.8193(3) 0.8337(2) 0.0222(9) Uani 1 1 d . . . . .
H13 H 1.1196 0.7621 0.8274 0.027 Uiso 1 1 calc R . . . .
C14 C 0.7764(4) 0.8561(2) 0.8698(2) 0.0168(8) Uani 1 1 d . . . . .
C15 C 0.6911(4) 0.8692(2) 0.8175(2) 0.0185(9) Uani 1 1 d . . . . .
H15 H 0.6940 0.8417 0.7684 0.022 Uiso 1 1 calc R . . . .
C16 C 0.6020(4) 0.9217(3) 0.8358(2) 0.0248(10) Uani 1 1 d . . . . .
H16 H 0.5444 0.9299 0.7994 0.030 Uiso 1 1 calc R . . . .
C17 C 0.5966(4) 0.9622(3) 0.9070(2) 0.0244(10) Uani 1 1 d . . . . .
H17 H 0.5339 0.9971 0.9197 0.029 Uiso 1 1 calc R . . . .
C18 C 0.6823(4) 0.9521(3) 0.9600(2) 0.0253(10) Uani 1 1 d . . . . .
H18 H 0.6801 0.9809 1.0087 0.030 Uiso 1 1 calc R . . . .
C19 C 0.7719(4) 0.8993(3) 0.9410(2) 0.0222(9) Uani 1 1 d . . . . .
H19 H 0.8309 0.8924 0.9773 0.027 Uiso 1 1 calc R . . . .
C20 C 1.0573(4) 0.6182(3) 0.8990(2) 0.0240(10) Uani 1 1 d . . . . .
H20 H 1.0307 0.5807 0.9333 0.029 Uiso 1 1 calc R . . . .
C21 C 1.2017(4) 0.6287(3) 0.8968(3) 0.0300(11) Uani 1 1 d . . . . .
H21A H 1.2305 0.6658 0.8640 0.045 Uiso 1 1 calc GR . . . .
H21B H 1.2297 0.5760 0.8790 0.045 Uiso 1 1 calc GR . . . .
H21C H 1.2383 0.6509 0.9460 0.045 Uiso 1 1 calc GR . . . .
C22 C 0.9920(4) 0.5820(3) 0.8259(2) 0.0294(11) Uani 1 1 d . . . . .
H22A H 0.8991 0.5779 0.8307 0.044 Uiso 1 1 calc GR . . . .
H22B H 1.0153 0.5278 0.8089 0.044 Uiso 1 1 calc GR . . . .
H22C H 1.0190 0.6166 0.7906 0.044 Uiso 1 1 calc GR . . . .
C23 C 1.1917(4) 0.8088(3) 1.1235(2) 0.0269(10) Uani 1 1 d . . . . .
H23 H 1.1982 0.7822 1.1666 0.032 Uiso 1 1 calc R . . . .
C24 C 1.3256(4) 0.8192(3) 1.0918(2) 0.0303(11) Uani 1 1 d . . . . .
H24A H 1.3530 0.7659 1.0763 0.045 Uiso 1 1 calc GR . . . .
H24B H 1.3862 0.8523 1.1292 0.045 Uiso 1 1 calc GR . . . .
H24C H 1.3231 0.8460 1.0497 0.045 Uiso 1 1 calc GR . . . .
C25 C 1.1451(5) 0.8899(3) 1.1506(3) 0.0374(12) Uani 1 1 d . . . . .
H25A H 1.1398 0.9183 1.1098 0.056 Uiso 1 1 calc GR . . . .
H25B H 1.2052 0.9228 1.1884 0.056 Uiso 1 1 calc GR . . . .
H25C H 1.0604 0.8806 1.1711 0.056 Uiso 1 1 calc GR . . . .
C26 C 1.0356(4) 0.6802(3) 1.0927(2) 0.0258(10) Uani 1 1 d . . . . .
H26 H 0.9734 0.6517 1.0525 0.031 Uiso 1 1 calc R . . . .
C27 C 1.1276(4) 0.6218(3) 1.1029(3) 0.0338(11) Uani 1 1 d . . . . .
H27A H 1.1741 0.6086 1.0579 0.051 Uiso 1 1 calc GR . . . .
H27B H 1.0798 0.5721 1.1140 0.051 Uiso 1 1 calc GR . . . .
H27C H 1.1885 0.6469 1.1432 0.051 Uiso 1 1 calc GR . . . .
C28 C 0.9584(4) 0.7004(3) 1.1609(2) 0.0362(12) Uani 1 1 d . . . . .
H28A H 1.0166 0.7265 1.2023 0.054 Uiso 1 1 calc GR . . . .
H28B H 0.9107 0.6505 1.1717 0.054 Uiso 1 1 calc GR . . . .
H28C H 0.8985 0.7373 1.1525 0.054 Uiso 1 1 calc GR . . . .
C29 C 0.5181(4) 0.6257(3) 1.0240(2) 0.0239(10) Uani 1 1 d . . . . .
C30 C 0.6206(4) 0.5872(3) 0.8898(3) 0.0288(11) Uani 1 1 d . . . . .
C31 C 0.5531(4) 0.7431(3) 0.9377(2) 0.0216(9) Uani 1 1 d . . . . .
C32 C 0.7015(4) 0.7671(3) 1.0684(2) 0.0239(10) Uani 1 1 d . . . . .
C33 C 0.7564(4) 0.5933(3) 1.0205(3) 0.0325(11) Uani 1 1 d . . . . .
W' W 0.83595(2) 0.32339(2) 0.60785(2) 0.01746(5) Uani 1 1 d . . . . .
P1' P 0.62071(10) 0.26063(7) 0.53675(5) 0.0161(2) Uani 1 1 d . . . . .
P2' P 0.42308(10) 0.21803(7) 0.57590(5) 0.0169(2) Uani 1 1 d . . . . .
O1' O 1.0888(3) 0.40191(19) 0.69657(16) 0.0292(7) Uani 1 1 d . . . . .
O2' O 0.8812(3) 0.48198(19) 0.53813(17) 0.0324(8) Uani 1 1 d . . . . .
O3' O 1.0241(3) 0.2362(2) 0.49718(16) 0.0307(8) Uani 1 1 d . . . . .
O4' O 0.8124(3) 0.16757(19) 0.68214(17) 0.0306(7) Uani 1 1 d . . . . .
O5' O 0.7263(3) 0.4393(2) 0.73919(17) 0.0319(8) Uani 1 1 d . . . . .
N1' N 0.4874(3) 0.3056(2) 0.55174(17) 0.0171(7) Uani 1 1 d . . . . .
N2' N 0.4002(3) 0.2380(2) 0.66533(17) 0.0180(7) Uani 1 1 d . . . . .
C1' C 0.6216(4) 0.2099(2) 0.4328(2) 0.0154(8) Uani 1 1 d . . . . .
C2' C 0.6515(4) 0.2742(2) 0.3846(2) 0.0172(8) Uani 1 1 d . . . . .
C3' C 0.5909(4) 0.2704(3) 0.3185(2) 0.0378(13) Uani 1 1 d . . . . .
H3' H 0.5245 0.2270 0.3015 0.045 Uiso 1 1 calc R . . . .
C4' C 0.6241(5) 0.3285(4) 0.2758(3) 0.0468(15) Uani 1 1 d . . . . .
H4' H 0.5802 0.3237 0.2303 0.056 Uiso 1 1 calc R . . . .
C5' C 0.7173(5) 0.3914(3) 0.2975(3) 0.0334(12) Uani 1 1 d . . . . .
H5' H 0.7363 0.4323 0.2691 0.040 Uiso 1 1 calc R . . . .
C6' C 0.7841(6) 0.3947(3) 0.3618(3) 0.0511(16) Uani 1 1 d . . . . .
H6' H 0.8532 0.4367 0.3771 0.061 Uiso 1 1 calc R . . . .
C7' C 0.7510(5) 0.3370(3) 0.4041(3) 0.0446(15) Uani 1 1 d . . . . .
H7' H 0.7982 0.3405 0.4483 0.054 Uiso 1 1 calc R . . . .
C8' C 0.4904(4) 0.1587(2) 0.4101(2) 0.0160(8) Uani 1 1 d . . . . .
C9' C 0.4759(4) 0.0749(3) 0.3915(2) 0.0230(9) Uani 1 1 d . . . . .
H9' H 0.5483 0.0479 0.3943 0.028 Uiso 1 1 calc R . . . .
C10' C 0.3591(4) 0.0296(3) 0.3691(2) 0.0290(10) Uani 1 1 d . . . . .
H10' H 0.3521 -0.0277 0.3564 0.035 Uiso 1 1 calc R . . . .
C11' C 0.2514(4) 0.0676(3) 0.3650(2) 0.0257(10) Uani 1 1 d . . . . .
H11' H 0.1709 0.0367 0.3493 0.031 Uiso 1 1 calc R . . . .
C12' C 0.2636(4) 0.1506(3) 0.3842(2) 0.0232(10) Uani 1 1 d . . . . .
H12' H 0.1902 0.1770 0.3829 0.028 Uiso 1 1 calc R . . . .
C13' C 0.3805(4) 0.1959(3) 0.4054(2) 0.0205(9) Uani 1 1 d . . . . .
H13' H 0.3870 0.2533 0.4171 0.025 Uiso 1 1 calc R . . . .
C14' C 0.7254(4) 0.1555(2) 0.4296(2) 0.0175(9) Uani 1 1 d . . . . .
C15' C 0.8089(4) 0.1475(3) 0.3714(2) 0.0197(9) Uani 1 1 d . . . . .
H15' H 0.8045 0.1788 0.3345 0.024 Uiso 1 1 calc R . . . .
C16' C 0.8978(4) 0.0941(3) 0.3676(2) 0.0239(10) Uani 1 1 d . . . . .
H16' H 0.9532 0.0890 0.3276 0.029 Uiso 1 1 calc R . . . .
C17' C 0.9076(4) 0.0482(3) 0.4204(2) 0.0244(10) Uani 1 1 d . . . . .
H17' H 0.9703 0.0127 0.4175 0.029 Uiso 1 1 calc R . . . .
C18' C 0.8252(4) 0.0544(3) 0.4779(2) 0.0226(9) Uani 1 1 d . . . . .
H18' H 0.8300 0.0226 0.5143 0.027 Uiso 1 1 calc R . . . .
C19' C 0.7353(4) 0.1075(3) 0.4819(2) 0.0201(9) Uani 1 1 d . . . . .
H19' H 0.6789 0.1112 0.5214 0.024 Uiso 1 1 calc R . . . .
C20' C 0.4390(4) 0.3776(2) 0.5346(2) 0.0187(9) Uani 1 1 d . . . . .
H20' H 0.4570 0.3807 0.4826 0.022 Uiso 1 1 calc R . . . .
C21' C 0.2960(4) 0.3694(3) 0.5436(2) 0.0245(10) Uani 1 1 d . . . . .
H21D H 0.2549 0.3200 0.5114 0.037 Uiso 1 1 calc GR . . . .
H21E H 0.2635 0.4166 0.5308 0.037 Uiso 1 1 calc GR . . . .
H21F H 0.2768 0.3663 0.5944 0.037 Uiso 1 1 calc GR . . . .
C22' C 0.5062(4) 0.4543(3) 0.5833(2) 0.0273(10) Uani 1 1 d . . . . .
H22D H 0.4884 0.4524 0.6344 0.041 Uiso 1 1 calc GR . . . .
H22E H 0.4750 0.5017 0.5702 0.041 Uiso 1 1 calc GR . . . .
H22F H 0.5986 0.4581 0.5765 0.041 Uiso 1 1 calc GR . . . .
C23' C 0.3084(4) 0.1780(3) 0.6944(2) 0.0221(9) Uani 1 1 d . . . . .
H23' H 0.3052 0.1979 0.7482 0.027 Uiso 1 1 calc R . . . .
C24' C 0.1737(4) 0.1725(3) 0.6626(2) 0.0288(10) Uani 1 1 d . . . . .
H24D H 0.1495 0.2269 0.6682 0.043 Uiso 1 1 calc GR . . . .
H24E H 0.1139 0.1391 0.6885 0.043 Uiso 1 1 calc GR . . . .
H24F H 0.1712 0.1478 0.6107 0.043 Uiso 1 1 calc GR . . . .
C25' C 0.3535(4) 0.0946(3) 0.6837(3) 0.0304(11) Uani 1 1 d . . . . .
H25D H 0.3573 0.0729 0.6314 0.046 Uiso 1 1 calc GR . . . .
H25E H 0.2934 0.0578 0.7060 0.046 Uiso 1 1 calc GR . . . .
H25F H 0.4386 0.0999 0.7068 0.046 Uiso 1 1 calc GR . . . .
C26' C 0.4672(4) 0.3057(3) 0.7196(2) 0.0206(9) Uani 1 1 d . . . . .
H26' H 0.5263 0.3399 0.6924 0.025 Uiso 1 1 calc R . . . .
C27' C 0.3753(4) 0.3594(3) 0.7592(2) 0.0266(10) Uani 1 1 d . . . . .
H27D H 0.3212 0.3758 0.7233 0.040 Uiso 1 1 calc GR . . . .
H27E H 0.4242 0.4077 0.7892 0.040 Uiso 1 1 calc GR . . . .
H27F H 0.3216 0.3294 0.7905 0.040 Uiso 1 1 calc GR . . . .
C28' C 0.5488(4) 0.2756(3) 0.7735(2) 0.0295(11) Uani 1 1 d . . . . .
H28D H 0.4934 0.2437 0.8027 0.044 Uiso 1 1 calc GR . . . .
H28E H 0.5979 0.3221 0.8058 0.044 Uiso 1 1 calc GR . . . .
H28F H 0.6076 0.2418 0.7468 0.044 Uiso 1 1 calc GR . . . .
C29' C 0.9964(4) 0.3712(3) 0.6639(2) 0.0219(9) Uani 1 1 d . . . . .
C30' C 0.8609(4) 0.4237(3) 0.5611(2) 0.0248(10) Uani 1 1 d . . . . .
C31' C 0.9491(4) 0.2646(3) 0.5332(2) 0.0237(10) Uani 1 1 d . . . . .
C32' C 0.8177(4) 0.2234(3) 0.6557(2) 0.0233(10) Uani 1 1 d . . . . .
C33' C 0.7561(4) 0.3940(3) 0.6913(2) 0.0223(9) Uani 1 1 d . . . . .

loop_
_atom_site_aniso_label
_atom_site_aniso_U_11
_atom_site_aniso_U_22
_atom_site_aniso_U_33
_atom_site_aniso_U_23
_atom_site_aniso_U_13
_atom_site_aniso_U_12
W 0.01550(9) 0.02117(10) 0.01873(9) 0.00414(7) 0.00163(6) 0.00051(7)
P1 0.0155(5) 0.0227(6) 0.0170(5) 0.0061(4) 0.0017(4) 0.0032(4)
P2 0.0177(6) 0.0244(6) 0.0205(5) 0.0064(5) -0.0005(4) 0.0022(5)
O1 0.0250(18) 0.039(2) 0.0391(19) 0.0091(16) 0.0055(15) -0.0017(16)
O2 0.064(3) 0.034(2) 0.034(2) -0.0088(17) 0.0103(18) -0.0127(19)
O3 0.0201(17) 0.040(2) 0.043(2) 0.0184(16) 0.0003(14) 0.0015(15)
O4 0.048(2) 0.034(2) 0.0219(17) -0.0008(15) 0.0032(15) -0.0078(17)
O5 0.039(2) 0.036(2) 0.079(3) 0.030(2) -0.013(2) -0.0019(18)
N1 0.0175(18) 0.029(2) 0.0172(17) 0.0032(15) 0.0025(14) 0.0037(16)
N2 0.0177(18) 0.027(2) 0.0225(18) 0.0083(16) -0.0040(14) -0.0024(16)
C1 0.013(2) 0.019(2) 0.0168(19) 0.0066(17) 0.0032(15) 0.0018(16)
C2 0.018(2) 0.018(2) 0.0157(19) 0.0030(16) 0.0014(16) 0.0035(17)
C3 0.026(2) 0.026(2) 0.021(2) 0.0050(19) 0.0045(18) 0.006(2)
C4 0.037(3) 0.031(3) 0.025(2) 0.003(2) 0.010(2) 0.007(2)
C5 0.042(3) 0.024(3) 0.017(2) -0.0010(18) -0.0035(19) 0.009(2)
C6 0.029(3) 0.025(3) 0.030(2) 0.003(2) -0.005(2) 0.003(2)
C7 0.019(2) 0.031(3) 0.020(2) 0.0052(19) 0.0075(17) 0.0016(19)
C8 0.022(2) 0.026(2) 0.0121(19) 0.0075(17) -0.0003(16) 0.0027(19)
C9 0.017(2) 0.025(3) 0.031(2) 0.004(2) 0.0023(18) -0.0016(19)
C10 0.031(3) 0.025(3) 0.036(3) 0.002(2) 0.005(2) -0.004(2)
C11 0.017(2) 0.041(3) 0.028(2) 0.007(2) -0.0023(18) -0.002(2)
C12 0.020(2) 0.051(3) 0.025(2) 0.018(2) 0.0040(18) 0.008(2)
C13 0.018(2) 0.030(3) 0.023(2) 0.0149(19) 0.0024(17) 0.0045(19)
C14 0.014(2) 0.020(2) 0.0158(19) 0.0026(17) 0.0038(15) 0.0018(17)
C15 0.018(2) 0.021(2) 0.0152(19) 0.0028(17) 0.0006(16) 0.0021(18)
C16 0.016(2) 0.028(3) 0.033(2) 0.010(2) 0.0006(18) 0.0037(19)
C17 0.016(2) 0.026(2) 0.032(2) 0.005(2) 0.0064(18) 0.0058(19)
C18 0.023(2) 0.027(3) 0.024(2) 0.0017(19) 0.0035(18) 0.004(2)
C19 0.018(2) 0.027(2) 0.023(2) 0.0081(19) 0.0009(17) 0.0019(19)
C20 0.026(2) 0.021(2) 0.027(2) 0.0071(19) 0.0037(18) 0.0075(19)
C21 0.026(3) 0.034(3) 0.035(3) 0.012(2) 0.005(2) 0.014(2)
C22 0.033(3) 0.024(3) 0.032(3) 0.003(2) 0.002(2) 0.007(2)
C23 0.027(2) 0.030(3) 0.023(2) 0.006(2) -0.0070(18) 0.003(2)
C24 0.024(3) 0.031(3) 0.035(3) 0.008(2) -0.004(2) -0.001(2)
C25 0.041(3) 0.035(3) 0.036(3) 0.006(2) 0.000(2) 0.006(2)
C26 0.020(2) 0.034(3) 0.025(2) 0.013(2) -0.0001(18) -0.002(2)
C27 0.028(3) 0.036(3) 0.041(3) 0.017(2) -0.004(2) 0.004(2)
C28 0.026(3) 0.060(4) 0.024(2) 0.014(2) -0.002(2) 0.004(2)
C29 0.022(2) 0.024(2) 0.026(2) 0.0034(19) -0.0008(18) 0.0040(19)
C30 0.030(3) 0.024(3) 0.031(3) 0.005(2) 0.010(2) -0.002(2)
C31 0.017(2) 0.025(2) 0.021(2) 0.0029(18) 0.0007(17) -0.0017(19)
C32 0.019(2) 0.032(3) 0.022(2) 0.014(2) -0.0008(17) -0.0046(19)
C33 0.020(2) 0.028(3) 0.048(3) 0.010(2) 0.001(2) -0.006(2)
W' 0.01187(9) 0.02245(10) 0.01711(9) 0.00201(7) -0.00047(6) 0.00155(7)
P1' 0.0125(5) 0.0210(6) 0.0148(5) 0.0029(4) 0.0007(4) 0.0031(4)
P2' 0.0137(5) 0.0195(6) 0.0172(5) 0.0032(4) 0.0010(4) 0.0017(4)
O1' 0.0168(16) 0.0337(19) 0.0336(17) 0.0008(15) -0.0055(13) -0.0007(14)
O2' 0.0346(19) 0.0255(19) 0.0389(19) 0.0111(16) 0.0075(15) 0.0032(15)
O3' 0.0175(16) 0.039(2) 0.0306(17) -0.0061(15) 0.0016(13) 0.0016(15)
O4' 0.0339(19) 0.0273(19) 0.0306(17) 0.0098(15) -0.0036(14) -0.0014(15)
O5' 0.0248(18) 0.034(2) 0.0313(18) -0.0066(16) 0.0058(14) 0.0035(15)
N1' 0.0129(17) 0.0206(19) 0.0184(17) 0.0048(14) 0.0029(13) 0.0033(14)
N2' 0.0156(17) 0.0204(19) 0.0171(17) 0.0024(14) 0.0014(13) 0.0013(15)
C1' 0.0104(19) 0.020(2) 0.0145(19) 0.0004(16) 0.0000(15) 0.0023(16)
C2' 0.015(2) 0.023(2) 0.0148(19) 0.0038(17) 0.0027(15) 0.0052(17)
C3' 0.023(3) 0.063(4) 0.024(2) 0.013(2) -0.0036(19) -0.014(2)
C4' 0.032(3) 0.080(4) 0.035(3) 0.036(3) -0.001(2) -0.001(3)
C5' 0.036(3) 0.038(3) 0.034(3) 0.022(2) 0.012(2) 0.014(2)
C6' 0.084(5) 0.033(3) 0.030(3) 0.008(2) -0.002(3) -0.018(3)
C7' 0.065(4) 0.041(3) 0.022(2) 0.010(2) -0.013(2) -0.019(3)
C8' 0.014(2) 0.021(2) 0.0134(18) 0.0028(16) -0.0004(15) 0.0030(17)
C9' 0.019(2) 0.020(2) 0.030(2) 0.0001(19) 0.0038(18) 0.0072(18)
C10' 0.027(3) 0.024(3) 0.033(3) 0.003(2) -0.003(2) -0.001(2)
C11' 0.013(2) 0.035(3) 0.028(2) 0.008(2) 0.0007(17) -0.0035(19)
C12' 0.015(2) 0.034(3) 0.022(2) 0.0045(19) 0.0000(17) 0.0060(19)
C13' 0.020(2) 0.024(2) 0.018(2) 0.0040(18) -0.0006(16) 0.0039(18)
C14' 0.013(2) 0.022(2) 0.017(2) 0.0003(17) -0.0017(15) 0.0042(17)
C15' 0.013(2) 0.024(2) 0.022(2) 0.0048(18) 0.0005(16) -0.0004(17)
C16' 0.019(2) 0.027(3) 0.025(2) -0.0010(19) 0.0048(17) 0.0043(19)
C17' 0.013(2) 0.028(3) 0.032(2) 0.003(2) -0.0021(18) 0.0048(18)
C18' 0.022(2) 0.021(2) 0.025(2) 0.0053(18) -0.0029(18) 0.0029(19)
C19' 0.016(2) 0.025(2) 0.018(2) 0.0014(18) 0.0018(16) 0.0014(18)
C20' 0.017(2) 0.019(2) 0.021(2) 0.0053(17) 0.0016(16) 0.0035(17)
C21' 0.022(2) 0.028(3) 0.026(2) 0.0064(19) 0.0010(18) 0.0086(19)
C22' 0.024(2) 0.022(2) 0.035(3) 0.006(2) -0.0036(19) 0.003(2)
C23' 0.023(2) 0.025(2) 0.019(2) 0.0065(18) 0.0059(17) 0.0018(19)
C24' 0.025(2) 0.028(3) 0.032(2) 0.005(2) 0.0052(19) 0.000(2)
C25' 0.030(3) 0.026(3) 0.036(3) 0.010(2) -0.002(2) 0.000(2)
C26' 0.015(2) 0.026(2) 0.019(2) 0.0025(18) -0.0016(16) -0.0005(18)
C27' 0.021(2) 0.027(3) 0.028(2) -0.004(2) 0.0036(18) 0.0012(19)
C28' 0.020(2) 0.048(3) 0.021(2) 0.007(2) 0.0008(18) 0.004(2)
C29' 0.021(2) 0.023(2) 0.022(2) 0.0024(18) 0.0023(18) 0.0050(19)
C30' 0.018(2) 0.033(3) 0.022(2) 0.000(2) 0.0006(17) 0.005(2)
C31' 0.020(2) 0.027(3) 0.022(2) 0.0047(19) -0.0056(18) -0.0037(19)
C32' 0.013(2) 0.033(3) 0.019(2) -0.004(2) -0.0028(16) -0.0007(19)
C33' 0.012(2) 0.027(3) 0.027(2) 0.010(2) -0.0021(17) -0.0025(18)

loop_
_atom_type_symbol
_atom_type_description
_atom_type_scat_dispersion_real
_atom_type_scat_dispersion_imag
_atom_type_scat_source
C C 0.0033 0.0016 'International Tables Vol C Tables 4.2.6.8 and 6.1.1.4'
H H 0.0000 0.0000 'International Tables Vol C Tables 4.2.6.8 and 6.1.1.4'
N N 0.0061 0.0033 'International Tables Vol C Tables 4.2.6.8 and 6.1.1.4'
O O 0.0106 0.0060 'International Tables Vol C Tables 4.2.6.8 and 6.1.1.4'
P P 0.1023 0.0942 'International Tables Vol C Tables 4.2.6.8 and 6.1.1.4'
W W -0.8490 6.8722 'International Tables Vol C Tables 4.2.6.8 and 6.1.1.4'

loop_
_geom_angle_atom_site_label_1
_geom_angle_atom_site_label_2
_geom_angle_atom_site_label_3
_geom_angle
_geom_angle_site_symmetry_1
_geom_angle_site_symmetry_3
_geom_angle_publ_flag
C29 W P1 174.73(12) . . ?
C29 W C30 85.79(18) . . ?
C29 W C31 87.35(17) . . ?
C29 W C32 90.56(17) . . ?
C29 W C33 82.74(18) . . ?
C30 W P1 97.98(13) . . ?
C31 W P1 96.47(12) . . ?
C31 W C30 87.47(18) . . ?
C31 W C32 87.59(17) . . ?
C32 W P1 85.99(12) . . ?
C32 W C30 173.98(18) . . ?
C33 W P1 93.75(13) . . ?
C33 W C30 86.94(19) . . ?
C33 W C31 168.95(17) . . ?
C33 W C32 97.35(19) . . ?
P2 P1 W 129.64(5) . . ?
N1 P1 W 120.71(13) . . ?
N1 P1 P2 47.65(12) . . ?
N1 P1 C1 109.33(17) . . ?
C1 P1 W 120.77(12) . . ?
C1 P1 P2 106.79(13) . . ?
N1 P2 P1 47.85(12) . . ?
N2 P2 P1 117.38(13) . . ?
N2 P2 N1 107.46(18) . . ?
P2 N1 P1 84.50(17) . . ?
C20 N1 P1 138.9(3) . . ?
C20 N1 P2 135.9(3) . . ?
C23 N2 P2 116.9(3) . . ?
C26 N2 P2 126.7(3) . . ?
C26 N2 C23 116.5(3) . . ?
C2 C1 P1 108.9(3) . . ?
C8 C1 P1 110.0(3) . . ?
C8 C1 C2 111.9(3) . . ?
C14 C1 P1 104.2(2) . . ?
C14 C1 C2 111.5(3) . . ?
C14 C1 C8 110.0(3) . . ?
C3 C2 C1 123.7(4) . . ?
C7 C2 C1 119.8(3) . . ?
C7 C2 C3 116.4(4) . . ?
C2 C3 H3 119.3 . . ?
C4 C3 C2 121.3(4) . . ?
C4 C3 H3 119.3 . . ?
C3 C4 H4 119.5 . . ?
C5 C4 C3 120.9(4) . . ?
C5 C4 H4 119.5 . . ?
C4 C5 H5 120.5 . . ?
C4 C5 C6 119.1(4) . . ?
C6 C5 H5 120.5 . . ?
C5 C6 H6 120.0 . . ?
C5 C6 C7 120.0(4) . . ?
C7 C6 H6 120.0 . . ?
C2 C7 H7 118.9 . . ?
C6 C7 C2 122.3(4) . . ?
C6 C7 H7 118.9 . . ?
C9 C8 C1 121.2(4) . . ?
C9 C8 C13 116.4(4) . . ?
C13 C8 C1 122.3(4) . . ?
C8 C9 H9 119.1 . . ?
C8 C9 C10 121.7(4) . . ?
C10 C9 H9 119.1 . . ?
C9 C10 H10 119.6 . . ?
C11 C10 C9 120.8(4) . . ?
C11 C10 H10 119.6 . . ?
C10 C11 H11 120.7 . . ?
C12 C11 C10 118.7(4) . . ?
C12 C11 H11 120.7 . . ?
C11 C12 H12 119.9 . . ?
C11 C12 C13 120.3(4) . . ?
C13 C12 H12 119.9 . . ?
C8 C13 H13 118.9 . . ?
C12 C13 C8 122.1(4) . . ?
C12 C13 H13 118.9 . . ?
C15 C14 C1 122.2(3) . . ?
C15 C14 C19 118.0(4) . . ?
C19 C14 C1 119.6(3) . . ?
C14 C15 H15 119.5 . . ?
C16 C15 C14 121.1(4) . . ?
C16 C15 H15 119.5 . . ?
C15 C16 H16 119.9 . . ?
C17 C16 C15 120.1(4) . . ?
C17 C16 H16 119.9 . . ?
C16 C17 H17 119.9 . . ?
C16 C17 C18 120.2(4) . . ?
C18 C17 H17 119.9 . . ?
C17 C18 H18 120.4 . . ?
C17 C18 C19 119.3(4) . . ?
C19 C18 H18 120.4 . . ?
C14 C19 H19 119.4 . . ?
C18 C19 C14 121.3(4) . . ?
C18 C19 H19 119.4 . . ?
N1 C20 H20 107.7 . . ?
N1 C20 C21 109.0(4) . . ?
N1 C20 C22 111.0(3) . . ?
C21 C20 H20 107.7 . . ?
C22 C20 H20 107.7 . . ?
C22 C20 C21 113.4(4) . . ?
C20 C21 H21A 109.5 . . ?
C20 C21 H21B 109.5 . . ?
C20 C21 H21C 109.5 . . ?
H21A C21 H21B 109.5 . . ?
H21A C21 H21C 109.5 . . ?
H21B C21 H21C 109.5 . . ?
C20 C22 H22A 109.5 . . ?
C20 C22 H22B 109.5 . . ?
C20 C22 H22C 109.5 . . ?
H22A C22 H22B 109.5 . . ?
H22A C22 H22C 109.5 . . ?
H22B C22 H22C 109.5 . . ?
N2 C23 H23 107.3 . . ?
N2 C23 C24 110.6(4) . . ?
N2 C23 C25 112.1(4) . . ?
C24 C23 H23 107.3 . . ?
C25 C23 H23 107.3 . . ?
C25 C23 C24 112.1(4) . . ?
C23 C24 H24A 109.5 . . ?
C23 C24 H24B 109.5 . . ?
C23 C24 H24C 109.5 . . ?
H24A C24 H24B 109.5 . . ?
H24A C24 H24C 109.5 . . ?
H24B C24 H24C 109.5 . . ?
C23 C25 H25A 109.5 . . ?
C23 C25 H25B 109.5 . . ?
C23 C25 H25C 109.5 . . ?
H25A C25 H25B 109.5 . . ?
H25A C25 H25C 109.5 . . ?
H25B C25 H25C 109.5 . . ?
N2 C26 H26 106.9 . . ?
N2 C26 C27 112.4(4) . . ?
N2 C26 C28 112.1(4) . . ?
C27 C26 H26 106.9 . . ?
C27 C26 C28 111.1(4) . . ?
C28 C26 H26 106.9 . . ?
C26 C27 H27A 109.5 . . ?
C26 C27 H27B 109.5 . . ?
C26 C27 H27C 109.5 . . ?
H27A C27 H27B 109.5 . . ?
H27A C27 H27C 109.5 . . ?
H27B C27 H27C 109.5 . . ?
C26 C28 H28A 109.5 . . ?
C26 C28 H28B 109.5 . . ?
C26 C28 H28C 109.5 . . ?
H28A C28 H28B 109.5 . . ?
H28A C28 H28C 109.5 . . ?
H28B C28 H28C 109.5 . . ?
O1 C29 W 179.1(4) . . ?
O2 C30 W 174.1(4) . . ?
O3 C31 W 171.7(4) . . ?
O4 C32 W 175.7(4) . . ?
O5 C33 W 172.3(4) . . ?
C29' W' P1' 178.58(12) . . ?
C29' W' C30' 85.74(17) . . ?
C29' W' C31' 86.13(16) . . ?
C29' W' C32' 92.36(17) . . ?
C29' W' C33' 82.84(16) . . ?
C30' W' P1' 94.82(12) . . ?
C30' W' C31' 91.68(17) . . ?
C30' W' C32' 177.96(16) . . ?
C30' W' C33' 85.83(17) . . ?
C31' W' P1' 95.15(11) . . ?
C32' W' P1' 87.09(11) . . ?
C32' W' C31' 87.42(17) . . ?
C33' W' P1' 95.90(11) . . ?
C33' W' C31' 168.84(16) . . ?
C33' W' C32' 94.70(17) . . ?
P2' P1' W' 131.76(5) . . ?
N1' P1' W' 121.12(12) . . ?
N1' P1' P2' 47.41(12) . . ?
N1' P1' C1' 108.86(16) . . ?
C1' P1' W' 119.95(12) . . ?
C1' P1' P2' 105.90(12) . . ?
N1' P2' P1' 47.59(11) . . ?
N2' P2' P1' 117.49(13) . . ?
N2' P2' N1' 107.31(17) . . ?
P2' N1' P1' 84.99(16) . . ?
C20' N1' P1' 137.3(3) . . ?
C20' N1' P2' 136.1(3) . . ?
C23' N2' P2' 116.3(3) . . ?
C26' N2' P2' 127.2(3) . . ?
C26' N2' C23' 116.3(3) . . ?
C2' C1' P1' 111.2(3) . . ?
C2' C1' C8' 110.4(3) . . ?
C8' C1' P1' 109.1(2) . . ?
C14' C1' P1' 104.0(2) . . ?
C14' C1' C2' 111.7(3) . . ?
C14' C1' C8' 110.4(3) . . ?
C3' C2' C1' 123.7(4) . . ?
C3' C2' C7' 115.9(4) . . ?
C7' C2' C1' 120.2(4) . . ?
C2' C3' H3' 119.2 . . ?
C2' C3' C4' 121.6(5) . . ?
C4' C3' H3' 119.2 . . ?
C3' C4' H4' 119.2 . . ?
C5' C4' C3' 121.5(5) . . ?
C5' C4' H4' 119.2 . . ?
C4' C5' H5' 120.9 . . ?
C4' C5' C6' 118.2(5) . . ?
C6' C5' H5' 120.9 . . ?
C5' C6' H6' 119.9 . . ?
C5' C6' C7' 120.1(5) . . ?
C7' C6' H6' 119.9 . . ?
C2' C7' H7' 118.7 . . ?
C6' C7' C2' 122.5(5) . . ?
C6' C7' H7' 118.7 . . ?
C9' C8' C1' 122.0(4) . . ?
C9' C8' C13' 117.1(4) . . ?
C13' C8' C1' 120.9(4) . . ?
C8' C9' H9' 119.1 . . ?
C10' C9' C8' 121.7(4) . . ?
C10' C9' H9' 119.2 . . ?
C9' C10' H10' 119.9 . . ?
C9' C10' C11' 120.3(4) . . ?
C11' C10' H10' 119.9 . . ?
C10' C11' H11' 120.6 . . ?
C12' C11' C10' 118.9(4) . . ?
C12' C11' H11' 120.6 . . ?
C11' C12' H12' 119.5 . . ?
C11' C12' C13' 120.9(4) . . ?
C13' C12' H12' 119.5 . . ?
C8' C13' H13' 119.4 . . ?
C12' C13' C8' 121.1(4) . . ?
C12' C13' H13' 119.4 . . ?
C15' C14' C1' 121.4(4) . . ?
C19' C14' C1' 121.0(3) . . ?
C19' C14' C15' 117.4(4) . . ?
C14' C15' H15' 119.9 . . ?
C16' C15' C14' 120.3(4) . . ?
C16' C15' H15' 119.9 . . ?
C15' C16' H16' 119.3 . . ?
C17' C16' C15' 121.5(4) . . ?
C17' C16' H16' 119.3 . . ?
C16' C17' H17' 120.4 . . ?
C16' C17' C18' 119.3(4) . . ?
C18' C17' H17' 120.4 . . ?
C17' C18' H18' 120.2 . . ?
C17' C18' C19' 119.6(4) . . ?
C19' C18' H18' 120.2 . . ?
C14' C19' H19' 119.1 . . ?
C18' C19' C14' 121.9(4) . . ?
C18' C19' H19' 119.1 . . ?
N1' C20' H20' 108.6 . . ?
N1' C20' C21' 109.5(3) . . ?
N1' C20' C22' 110.4(3) . . ?
C21' C20' H20' 108.6 . . ?
C21' C20' C22' 111.1(3) . . ?
C22' C20' H20' 108.6 . . ?
C20' C21' H21D 109.5 . . ?
C20' C21' H21E 109.5 . . ?
C20' C21' H21F 109.5 . . ?
H21D C21' H21E 109.5 . . ?
H21D C21' H21F 109.5 . . ?
H21E C21' H21F 109.5 . . ?
C20' C22' H22D 109.5 . . ?
C20' C22' H22E 109.5 . . ?
C20' C22' H22F 109.5 . . ?
H22D C22' H22E 109.5 . . ?
H22D C22' H22F 109.5 . . ?
H22E C22' H22F 109.5 . . ?
N2' C23' H23' 107.1 . . ?
N2' C23' C24' 111.8(3) . . ?
N2' C23' C25' 111.9(3) . . ?
C24' C23' H23' 107.1 . . ?
C24' C23' C25' 111.5(4) . . ?
C25' C23' H23' 107.1 . . ?
C23' C24' H24D 109.5 . . ?
C23' C24' H24E 109.5 . . ?
C23' C24' H24F 109.5 . . ?
H24D C24' H24E 109.5 . . ?
H24D C24' H24F 109.5 . . ?
H24E C24' H24F 109.5 . . ?
C23' C25' H25D 109.5 . . ?
C23' C25' H25E 109.5 . . ?
C23' C25' H25F 109.5 . . ?
H25D C25' H25E 109.5 . . ?
H25D C25' H25F 109.5 . . ?
H25E C25' H25F 109.5 . . ?
N2' C26' H26' 107.2 . . ?
N2' C26' C27' 112.1(3) . . ?
N2' C26' C28' 111.7(4) . . ?
C27' C26' H26' 107.2 . . ?
C28' C26' H26' 107.2 . . ?
C28' C26' C27' 111.1(3) . . ?
C26' C27' H27D 109.5 . . ?
C26' C27' H27E 109.5 . . ?
C26' C27' H27F 109.5 . . ?
H27D C27' H27E 109.5 . . ?
H27D C27' H27F 109.5 . . ?
H27E C27' H27F 109.5 . . ?
C26' C28' H28D 109.5 . . ?
C26' C28' H28E 109.5 . . ?
C26' C28' H28F 109.5 . . ?
H28D C28' H28E 109.5 . . ?
H28D C28' H28F 109.5 . . ?
H28E C28' H28F 109.5 . . ?
O1' C29' W' 177.5(4) . . ?
O2' C30' W' 175.6(4) . . ?
O3' C31' W' 171.8(4) . . ?
O4' C32' W' 177.4(4) . . ?
O5' C33' W' 171.3(4) . . ?

loop_
_geom_bond_atom_site_label_1
_geom_bond_atom_site_label_2
_geom_bond_distance
_geom_bond_site_symmetry_2
_geom_bond_publ_flag
W P1 2.6042(11) . ?
W C29 1.980(5) . ?
W C30 2.041(5) . ?
W C31 2.040(4) . ?
W C32 2.040(5) . ?
W C33 2.026(5) . ?
P1 P2 2.2824(15) . ?
P1 N1 1.700(4) . ?
P1 C1 1.972(4) . ?
P2 N1 1.694(4) . ?
P2 N2 1.671(3) . ?
O1 C29 1.151(5) . ?
O2 C30 1.139(5) . ?
O3 C31 1.144(5) . ?
O4 C32 1.134(5) . ?
O5 C33 1.153(6) . ?
N1 C20 1.475(5) . ?
N2 C23 1.491(5) . ?
N2 C26 1.472(5) . ?
C1 C2 1.539(5) . ?
C1 C8 1.537(5) . ?
C1 C14 1.534(5) . ?
C2 C3 1.397(5) . ?
C2 C7 1.385(6) . ?
C3 H3 0.9500 . ?
C3 C4 1.384(6) . ?
C4 H4 0.9500 . ?
C4 C5 1.365(6) . ?
C5 H5 0.9500 . ?
C5 C6 1.380(6) . ?
C6 H6 0.9500 . ?
C6 C7 1.383(6) . ?
C7 H7 0.9500 . ?
C8 C9 1.386(6) . ?
C8 C13 1.400(6) . ?
C9 H9 0.9500 . ?
C9 C10 1.386(6) . ?
C10 H10 0.9500 . ?
C10 C11 1.381(6) . ?
C11 H11 0.9500 . ?
C11 C12 1.378(7) . ?
C12 H12 0.9500 . ?
C12 C13 1.384(6) . ?
C13 H13 0.9500 . ?
C14 C15 1.393(5) . ?
C14 C19 1.397(5) . ?
C15 H15 0.9500 . ?
C15 C16 1.385(6) . ?
C16 H16 0.9500 . ?
C16 C17 1.383(6) . ?
C17 H17 0.9500 . ?
C17 C18 1.386(6) . ?
C18 H18 0.9500 . ?
C18 C19 1.395(6) . ?
C19 H19 0.9500 . ?
C20 H20 1.0000 . ?
C20 C21 1.513(6) . ?
C20 C22 1.507(6) . ?
C21 H21A 0.9800 . ?
C21 H21B 0.9800 . ?
C21 H21C 0.9800 . ?
C22 H22A 0.9800 . ?
C22 H22B 0.9800 . ?
C22 H22C 0.9800 . ?
C23 H23 1.0000 . ?
C23 C24 1.538(6) . ?
C23 C25 1.524(6) . ?
C24 H24A 0.9800 . ?
C24 H24B 0.9800 . ?
C24 H24C 0.9800 . ?
C25 H25A 0.9800 . ?
C25 H25B 0.9800 . ?
C25 H25C 0.9800 . ?
C26 H26 1.0000 . ?
C26 C27 1.515(6) . ?
C26 C28 1.526(6) . ?
C27 H27A 0.9800 . ?
C27 H27B 0.9800 . ?
C27 H27C 0.9800 . ?
C28 H28A 0.9800 . ?
C28 H28B 0.9800 . ?
C28 H28C 0.9800 . ?
W' P1' 2.6139(10) . ?
W' C29' 1.977(4) . ?
W' C30' 2.041(5) . ?
W' C31' 2.050(5) . ?
W' C32' 2.048(5) . ?
W' C33' 2.043(5) . ?
P1' P2' 2.2852(14) . ?
P1' N1' 1.694(3) . ?
P1' C1' 1.971(4) . ?
P2' N1' 1.689(3) . ?
P2' N2' 1.666(3) . ?
O1' C29' 1.153(5) . ?
O2' C30' 1.143(5) . ?
O3' C31' 1.142(5) . ?
O4' C32' 1.141(5) . ?
O5' C33' 1.142(5) . ?
N1' C20' 1.473(5) . ?
N2' C23' 1.488(5) . ?
N2' C26' 1.475(5) . ?
C1' C2' 1.542(5) . ?
C1' C8' 1.543(5) . ?
C1' C14' 1.523(5) . ?
C2' C3' 1.372(6) . ?
C2' C7' 1.384(6) . ?
C3' H3' 0.9500 . ?
C3' C4' 1.389(7) . ?
C4' H4' 0.9500 . ?
C4' C5' 1.348(7) . ?
C5' H5' 0.9500 . ?
C5' C6' 1.376(7) . ?
C6' H6' 0.9500 . ?
C6' C7' 1.378(7) . ?
C7' H7' 0.9500 . ?
C8' C9' 1.387(6) . ?
C8' C13' 1.405(5) . ?
C9' H9' 0.9500 . ?
C9' C10' 1.378(6) . ?
C10' H10' 0.9500 . ?
C10' C11' 1.391(6) . ?
C11' H11' 0.9500 . ?
C11' C12' 1.374(6) . ?
C12' H12' 0.9500 . ?
C12' C13' 1.375(6) . ?
C13' H13' 0.9500 . ?
C14' C15' 1.402(5) . ?
C14' C19' 1.396(6) . ?
C15' H15' 0.9500 . ?
C15' C16' 1.385(6) . ?
C16' H16' 0.9500 . ?
C16' C17' 1.377(6) . ?
C17' H17' 0.9500 . ?
C17' C18' 1.384(6) . ?
C18' H18' 0.9500 . ?
C18' C19' 1.389(6) . ?
C19' H19' 0.9500 . ?
C20' H20' 1.0000 . ?
C20' C21' 1.511(6) . ?
C20' C22' 1.523(6) . ?
C21' H21D 0.9800 . ?
C21' H21E 0.9800 . ?
C21' H21F 0.9800 . ?
C22' H22D 0.9800 . ?
C22' H22E 0.9800 . ?
C22' H22F 0.9800 . ?
C23' H23' 1.0000 . ?
C23' C24' 1.522(6) . ?
C23' C25' 1.533(6) . ?
C24' H24D 0.9800 . ?
C24' H24E 0.9800 . ?
C24' H24F 0.9800 . ?
C25' H25D 0.9800 . ?
C25' H25E 0.9800 . ?
C25' H25F 0.9800 . ?
C26' H26' 1.0000 . ?
C26' C27' 1.524(6) . ?
C26' C28' 1.521(6) . ?
C27' H27D 0.9800 . ?
C27' H27E 0.9800 . ?
C27' H27F 0.9800 . ?
C28' H28D 0.9800 . ?
C28' H28E 0.9800 . ?
C28' H28F 0.9800 . ?
